data_2005088
loop_
_publ_author_name
'Gallucci, J. C.'
'Sivik, M. R.'
'Paquette, L. A.'
'Zaegel, F.'
'Meunier, P.'
'Gautheron, B.'

_publ_section_title
;Two Derivatives of Lithium Isodicyclopentadienide:
 [(1,2,3,3a,7a-\h)-4,5,6,7-Tetrahydro-4,7-methanoindenido](<i>N</i>,<i>N</i>,<i>N</i>',<i>N</i>'-tetramethylethylenediamine)lithium
 and Bis(1,4,7,10-tetraoxacyclododecane)lithium(1+)
 Bis[(1,2,3,3a,7a-\h)-4,5,6,7-tetrahydro-4,7-methanoindenido]lithate(1--)
;
_journal_issue 7
_journal_name_full 'Acta Crystallographica Section C'
_journal_page_first 1673
_journal_page_last 1679
_journal_paper_doi 10.1107/S0108270196002454
_journal_volume 52
_journal_year 1996
_chemical_formula_iupac '[Li (C8 H16 O4)2] [Li(C10 H11)2]'
_chemical_formula_moiety 'C20 H22 Li 1-, C16 H32 Li O8 1+'
_chemical_formula_sum 'C36 H54 Li2 O8'
_chemical_formula_weight 628.71
_chemical_name_systematic
; bis(1,4,7,10--tetraoxacyclododecane)lithium(1+)
  bis[(1,2,3,3a,7a--\h)--4,5,6,7--tetrahydro--4,7--methanoindenido]
  lithate(1-)
;
_space_group_IT_number 2
_symmetry_cell_setting triclinic
_symmetry_space_group_name_Hall '-P 1'
_symmetry_space_group_name_H-M 'P -1'
_cell_angle_alpha 107.050(10)
_cell_angle_beta 108.230(10)
_cell_angle_gamma 88.700(10)
_cell_formula_units_Z 2
_cell_length_a 11.8180(10)
_cell_length_b 16.129(2)
_cell_length_c 9.8710(10)
_cell_measurement_reflns_used 25
_cell_measurement_temperature 203
_cell_measurement_theta_max 15
_cell_measurement_theta_min 10.5
_cell_volume 1703.6(3)
_computing_cell_refinement 'MSC/AFC Diffractometer Control Software'
_computing_data_collection
;
MSC/AFC Diffractometer Control Software (Molecular Structure Corporation,
1991)
;
_computing_data_reduction 'TEXSAN (Molecular Structure Corporation, 1989)'
_computing_molecular_graphics 'ORTEPII (Johnson, 1976)'
_computing_structure_refinement TEXSAN
_computing_structure_solution 'SHELXS86 (Sheldrick, 1990)'
_diffrn_ambient_temperature 203
_diffrn_measurement_device 'Rigaku AFC5S'
_diffrn_measurement_method \w--2\q
_diffrn_radiation_monochromator graphite
_diffrn_radiation_source 'sealed tube'
_diffrn_radiation_type MoK\a
_diffrn_radiation_wavelength 0.71073
_diffrn_reflns_av_R_equivalents 0.025
_diffrn_reflns_limit_h_max 14
_diffrn_reflns_limit_h_min 0
_diffrn_reflns_limit_k_max 19
_diffrn_reflns_limit_k_min -18
_diffrn_reflns_limit_l_max 10
_diffrn_reflns_limit_l_min -11
_diffrn_reflns_number 6348
_diffrn_reflns_theta_max 25.00
_diffrn_reflns_theta_min 2.0
_diffrn_standards_decay_% <1
_diffrn_standards_interval_count 150
_diffrn_standards_number 5
_exptl_absorpt_coefficient_mu 0.078
_exptl_absorpt_correction_type none
_exptl_crystal_colour 'pale yellow'
_exptl_crystal_density_diffrn 1.225
_exptl_crystal_density_meas ?
_exptl_crystal_description 'rectangular rod'
_exptl_crystal_F_000 680
_exptl_crystal_size_max 0.50
_exptl_crystal_size_mid 0.31
_exptl_crystal_size_min 0.31
_refine_diff_density_max 0.32
_refine_diff_density_min -0.26
_refine_ls_extinction_coef '1.6(1) x 10^-6^'
_refine_ls_extinction_method 'Zachariasen (1963)'
_refine_ls_goodness_of_fit_all 1.706
_refine_ls_goodness_of_fit_obs 1.706
_refine_ls_hydrogen_treatment noref
_refine_ls_matrix_type full
_refine_ls_number_parameters 468
_refine_ls_number_reflns 3807
_refine_ls_number_restraints 0
_refine_ls_R_factor_obs 0.054
_refine_ls_shift/esd_max 0.017
_refine_ls_structure_factor_coef F
_refine_ls_weighting_details 'w = 1/\s^2^(Fo)'
_refine_ls_weighting_scheme calc
_refine_ls_wR_factor_all 0.056
_refine_ls_wR_factor_obs 0.0555
_reflns_number_observed 3807
_reflns_number_total 6003
_reflns_observed_criterion I>1sigma(I)
_cod_data_source_file bk1216.cif
_cod_data_source_block 5
_cod_depositor_comments
;
The following automatic conversions were performed:

'_exptl_crystal_density_meas' value 'none' was changed to '?' - the
value is perceived as not measured.

Automatic conversion script
Id: cif_fix_values 3008 2015-01-20 13:52:24Z robertas 

The following automatic conversions were performed:

'_refine_ls_weighting_scheme' value 'calc w = 1/\s^2^(Fo)' was
changed to 'calc'. New tag '_refine_ls_weighting_details' was
created. The value of the new tag was set to 'w = 1/\s^2^(Fo)'.

Automatic conversion script
Id: cif_fix_values 3143 2015-03-26 13:38:13Z robertas 
;
_cod_original_cell_volume 1703.6(4)
_cod_database_code 2005088

loop_
_symmetry_equiv_pos_as_xyz
' +x, +y, +z'
' -x, -y, -z'

loop_
_atom_site_aniso_label
_atom_site_aniso_U_11
_atom_site_aniso_U_22
_atom_site_aniso_U_33
_atom_site_aniso_U_12
_atom_site_aniso_U_13
_atom_site_aniso_U_23
O1A 0.0490(10) 0.0440(10) 0.0440(10) -0.0040(10) 0.0190(10) 0.0080(10)
O2A 0.0420(10) 0.0490(10) 0.0470(10) 0.0090(10) 0.0210(10) 0.0160(10)
O3A 0.0460(10) 0.0510(10) 0.0570(10) 0.0060(10) 0.0200(10) 0.0090(10)
O4A 0.0450(10) 0.067(2) 0.0520(10) 0.0020(10) 0.0170(10) 0.0240(10)
C1A 0.055(2) 0.060(2) 0.038(2) 0.014(2) 0.016(2) 0.018(2)
C2A 0.051(2) 0.058(2) 0.034(2) -0.002(2) 0.005(2) 0.008(2)
C3A 0.058(2) 0.050(2) 0.056(2) 0.013(2) 0.026(2) 0.005(2)
C4A 0.076(3) 0.049(2) 0.060(2) 0.033(2) 0.030(2) 0.021(2)
C5A 0.031(2) 0.086(3) 0.098(3) 0.007(2) 0.017(2) 0.009(3)
C6A 0.034(2) 0.077(3) 0.081(3) -0.008(2) 0.010(2) 0.011(2)
C7A 0.063(3) 0.063(2) 0.062(2) -0.016(2) 0.023(2) 0.024(2)
C8A 0.074(3) 0.051(2) 0.068(2) -0.001(2) 0.025(2) 0.030(2)
O1B 0.035(2) 0.036(3) 0.040(2) 0.004(2) 0.021(2) 0.009(2)
O2B 0.046(3) 0.052(3) 0.037(3) -0.007(2) 0.016(3) 0.012(2)
O3B 0.050(3) 0.048(3) 0.048(3) 0.007(3) 0.024(2) 0.009(3)
O4B 0.045(3) 0.060(3) 0.048(3) 0.004(2) 0.019(2) 0.015(2)
C1B 0.038(3) 0.049(4) 0.046(3) 0.019(3) 0.016(3) 0.024(3)
C2B 0.064(4) 0.045(3) 0.055(4) 0.017(3) 0.034(3) 0.019(3)
C3B 0.062(4) 0.037(3) 0.040(3) -0.004(3) 0.011(3) 0.002(3)
C4B 0.064(3) 0.052(3) 0.039(3) 0.000(3) 0.018(3) 0.005(2)
C5B 0.042(3) 0.061(5) 0.048(4) 0.016(3) 0.007(3) 0.033(4)
C6B 0.070(4) 0.059(3) 0.061(3) 0.013(3) 0.026(3) 0.040(3)
C7B 0.032(3) 0.040(3) 0.042(4) -0.010(2) 0.012(3) 0.007(3)
C8B 0.033(2) 0.046(3) 0.047(3) -0.005(2) 0.017(2) 0.011(2)
Li3 0.041(3) 0.056(3) 0.040(3) 0.002(3) 0.011(3) 0.009(3)
C9A 0.027(2) 0.034(2) 0.040(2) 0.0030(10) 0.0140(10) 0.0130(10)
C10A 0.034(2) 0.033(2) 0.060(2) 0.0060(10) 0.024(2) 0.019(2)
C11A 0.040(2) 0.033(2) 0.050(2) -0.0080(10) 0.024(2) 0.0010(10)
C12A 0.034(2) 0.043(2) 0.039(2) -0.0020(10) 0.0140(10) 0.0120(10)
C13A 0.031(2) 0.030(2) 0.035(2) 0.0020(10) 0.0160(10) 0.0100(10)
C14A 0.037(2) 0.029(2) 0.038(2) 0.0060(10) 0.0150(10) 0.0140(10)
C15A 0.046(2) 0.037(2) 0.043(2) 0.0110(10) 0.022(2) 0.0120(10)
C16A 0.054(2) 0.044(2) 0.035(2) 0.006(2) 0.017(2) 0.0130(10)
C17A 0.034(2) 0.042(2) 0.043(2) 0.0050(10) 0.007(2) 0.020(2)
C18A 0.041(2) 0.037(2) 0.038(2) -0.0050(10) 0.013(2) 0.0040(10)
Li2 0.036(4) 0.046(4) 0.051(5) -0.008(3) 0.019(4) 0.007(4)
C9B 0.031(2) 0.029(2) 0.029(2) -0.0010(10) 0.0120(10) 0.0100(10)
C10B 0.030(2) 0.040(2) 0.036(2) -0.0040(10) 0.0090(10) 0.0110(10)
C11B 0.044(2) 0.034(2) 0.049(2) -0.0080(10) 0.027(2) 0.0040(10)
C12B 0.045(2) 0.036(2) 0.056(2) 0.0100(10) 0.029(2) 0.023(2)
C13B 0.029(2) 0.035(2) 0.037(2) 0.0040(10) 0.0120(10) 0.0170(10)
C14B 0.034(2) 0.051(2) 0.032(2) 0.0020(10) 0.0030(10) 0.0180(10)
C15B 0.054(2) 0.050(2) 0.030(2) -0.004(2) 0.012(2) 0.0110(10)
C16B 0.051(2) 0.031(2) 0.042(2) 0.0010(10) 0.024(2) 0.0080(10)
C17B 0.041(2) 0.030(2) 0.033(2) 0.0010(10) 0.0130(10) 0.0120(10)
C18B 0.039(2) 0.045(2) 0.035(2) -0.0100(10) 0.0070(10) 0.0090(10)
Li1 0.041(4) 0.041(4) 0.041(4) 0.002(3) 0.019(4) 0.013(3)

loop_
_atom_site_label
_atom_site_occupancy
_atom_site_fract_x
_atom_site_fract_y
_atom_site_fract_z
_atom_site_U_iso_or_equiv
_atom_site_thermal_displace_type
_atom_site_calc_flag
_atom_site_disorder_group
O1A 1 .5565(2) .19810(10) .4620(2) .0458(7) Uani d .
O2A 1 .5289(2) .37060(10) .4776(2) .0445(6) Uani d .
O3A 1 .3235(2) .32120(10) .2361(2) .0518(7) Uani d .
O4A 1 .3495(2) .14950(10) .2224(2) .0523(7) Uani d .
C1A 1 .5619(3) .2578(2) .6002(3) .0500(10) Uani d .
C2A 1 .6034(3) .3438(2) .6020(3) .0510(10) Uani d .
C3A 1 .4203(3) .4012(2) .4956(4) .0550(10) Uani d .
C4A 1 .3429(3) .4050(2) .3466(4) .0590(10) Uani d .
C5A 1 .2254(3) .2690(3) .2323(5) .0770(10) Uani d .
C6A 1 .2362(3) .1786(3) .1595(4) .0690(10) Uani d .
C7A 1 .3605(3) .1246(2) .3532(4) .0600(10) Uani d .
C8A 1 .4879(3) .1179(2) .4251(4) .0610(10) Uani d .
O1B .690(10) .6981(4) .2693(3) .3098(5) .0350(10) Uani d 1
O2B .690(10) .5636(4) .1187(3) .1241(5) .0440(10) Uani d 1
O3B .690(10) .4290(5) .2350(4) .0008(6) .0480(10) Uani d 1
O4B .690(10) .5636(4) .3887(3) .1870(5) .0500(10) Uani d 1
C1B .690(10) .7475(5) .1851(4) .2972(6) .042(2) Uani d 1
C2B .690(10) .6884(6) .1236(3) .1469(7) .050(2) Uani d 1
C3B .690(10) .4906(6) .0951(3) -.0296(6) .050(2) Uani d 1
C4B .690(10) .4766(5) .1688(3) -.0926(5) .053(2) Uani d 1
C5B .690(10) .4176(5) .3143(5) -.0395(7) .049(2) Uani d 1
C6B .690(10) .5307(5) .3703(3) .0285(6) .057(2) Uani d 1
C7B .690(10) .6910(5) .4030(3) .2600(7) .039(2) Uani d 1
C8B .690(10) .7514(4) .3216(3) .2487(5) .0410(10) Uani d 1
O1C .310(10) .4180(10) .2045(7) -.010(2) .047(4) Uiso d 2
O2C .310(10) .5172(8) .3716(7) .1500(10) .041(3) Uiso d 2
O3C .310(10) .7010(10) .2988(7) .316(2) .043(4) Uiso d 2
O4C .310(10) .6030(10) .1308(8) .1620(10) .043(4) Uiso d 2
C1C .310(10) .4380(10) .2595(8) -.0850(10) .043(3) Uiso d 2
C2C .310(10) .432(2) .3547(10) .007(2) .055(5) Uiso d 2
C3C .310(10) .6350(10) .3906(7) .1570(10) .039(3) Uiso d 2
C4C .310(10) .7140(10) .3821(9) .3070(10) .036(4) Uiso d 2
C5C .310(10) .7709(9) .2355(7) .2530(10) .038(2) Uiso d 2
C6C .310(10) .7230(10) .1460(10) .240(2) .045(4) Uiso d 2
C7C .310(10) .5760(10) .1074(6) .0040(10) .036(2) Uiso d 2
C8C .310(10) .4420(10) .1170(9) -.0660(10) .039(3) Uiso d 2
Li3 1 .5005(5) .2556(4) .2523(6) .047(2) Uani d .
C9A 1 .0734(2) -.0013(2) .3103(3) .0325(8) Uani d .
C10A 1 .0808(3) .0865(2) .3961(3) .0394(9) Uani d .
C11A 1 .1637(3) .0941(2) .5378(3) .0411(9) Uani d .
C12A 1 .2097(3) .0130(2) .5397(3) .0380(9) Uani d .
C13A 1 .1514(2) -.0462(2) .3978(3) .0307(8) Uani d .
C14A 1 .1524(3) -0.1365(2) .2967(3) .0330(8) Uani d .
C15A 1 .2174(3) -0.1281(2) .1861(3) .0403(9) Uani d .
C16A 1 .1313(3) -.0789(2) .0884(3) .0433(10) Uani d .
C17A 1 .0264(3) -.0638(2) .1544(3) .0397(9) Uani d .
C18A 1 .0228(3) -0.1500(2) .1921(3) .0398(9) Uani d .
Li2 1 .0 .0 .5 .045(2) Uani d .
C9B 1 .8699(2) .5573(2) .1283(3) .0289(8) Uani d .
C10B 1 .8016(2) .4954(2) -.0043(3) .0360(9) Uani d .
C11B 1 .8460(3) .4140(2) .0011(3) .0412(9) Uani d .
C12B 1 .9383(3) .4251(2) .1381(4) .0408(10) Uani d .
C13B 1 .9533(2) .5146(2) .2152(3) .0319(8) Uani d .
C14B 1 1.0106(3) .5812(2) .3652(3) .0396(9) Uani d .
C15B 1 .9154(3) .6012(2) .4458(3) .0448(10) Uani d .
C16B 1 .8217(3) .6469(2) .3479(3) .0401(9) Uani d .
C17B 1 .8761(3) .6499(2) .2248(3) .0338(8) Uani d .
C18B 1 1.0093(3) .6637(2) .3169(3) .0409(9) Uani d .
Li1 1 1.0000 .5000 .0000 .040(2) Uani d .
H1 1 .0367 .1332 .3635 .0472 Uiso c .
H2 1 .1861 .1477 .6222 .0493 Uiso c .
H3 1 .2704 .0002 .6233 .0456 Uiso c .
H4 1 .1790 -0.1811 .3466 .0396 Uiso c .
H5 1 .2949 -0.0949 .2400 .0483 Uiso c .
H6 1 .2291 -0.1856 .1249 .0483 Uiso c .
H7 1 .1699 -0.0235 .0975 .0519 Uiso c .
H8 1 .1034 -0.1142 -0.0169 .0519 Uiso c .
H9 1 -0.0488 -0.0504 .0899 .0476 Uiso c .
H10 1 .0085 -0.2015 .1044 .0478 Uiso c .
H11 1 -0.0355 -0.1526 .2432 .0478 Uiso c .
H12 1 .7359 .5065 -0.0850 .0431 Uiso c .
H13 1 .8172 .3586 -0.0777 .0494 Uiso c .
H14 1 .9832 .3792 .1727 .0490 Uiso c .
H15 1 1.0887 .5685 .4244 .0475 Uiso c .
H16 1 .8797 .5475 .4480 .0538 Uiso c .
H17 1 .9500 .6398 .5482 .0538 Uiso c .
H18 1 .7441 .6132 .3039 .0481 Uiso c .
H19 1 .8124 .7057 .4068 .0481 Uiso c .
H20 1 .8454 .6925 .1717 .0406 Uiso c .
H21 1 1.0291 .7172 .4013 .0491 Uiso c .
H22 1 1.0614 .6625 .2563 .0491 Uiso c .
H23 1 .4825 .2603 .6121 .0604 Uiso c .
H24 1 .6180 .2401 .6817 .0604 Uiso c .
H25 1 .6851 .3412 .5976 .0615 Uiso c .
H26 1 .6028 .3868 .6954 .0615 Uiso c .
H27 1 .3823 .3613 .5295 .0665 Uiso c .
H28 1 .4345 .4592 .5687 .0665 Uiso c .
H29 1 .3815 .4460 .3156 .0711 Uiso c .
H30 1 .2657 .4250 .3543 .0711 Uiso c .
H31 1 .2263 .2761 .3347 .0926 Uiso c .
H32 1 .1501 .2875 .1766 .0926 Uiso c .
H33 1 .2239 .1711 .0536 .0824 Uiso c .
H34 1 .1743 .1431 .1685 .0824 Uiso c .
H35 1 .3292 .1685 .4217 .0722 Uiso c .
H36 1 .3161 .0683 .3253 .0722 Uiso c .
H37 1 .5171 .0723 .3566 .0733 Uiso c .
H38 1 .4980 .1026 .5170 .0733 Uiso c .
H39 .690(10) .8333 .1919 .3133 .0502 Uiso c 1
H40 .690(10) .7348 .1619 .3731 .0502 Uiso c 1
H41 .690(10) .7187 .0661 .1412 .0603 Uiso c 1
H42 .690(10) .7041 .1447 .0704 .0603 Uiso c 1
H43 .690(10) .5272 .0491 -0.0878 .0595 Uiso c 1
H44 .690(10) .4113 .0732 -0.0377 .0595 Uiso c 1
H45 .690(10) .4216 .1510 -0.1954 .0636 Uiso c 1
H46 .690(10) .5542 .1898 -0.0914 .0636 Uiso c 1
H47 .690(10) .3948 .2998 -0.1486 .0582 Uiso c 1
H48 .690(10) .3553 .3463 -0.0051 .0582 Uiso c 1
H49 .690(10) .5193 .4247 .0020 .0684 Uiso c 1
H50 .690(10) .5934 .3400 -0.0076 .0684 Uiso c 1
H51 .690(10) .7241 .4383 .2138 .0464 Uiso c 1
H52 .690(10) .7063 .4345 .3661 .0464 Uiso c 1
H53 .690(10) .8367 .3345 .3052 .0494 Uiso c 1
H54 .690(10) .7414 .2909 .1436 .0494 Uiso c 1
H55 .310(10) .5176 .2523 -0.0965 .0510 Uiso c 2
H56 .310(10) .3775 .2461 -0.1841 .0510 Uiso c 2
H57 .310(10) .3515 .3625 .0160 .0657 Uiso c 2
H58 .310(10) .4487 .3948 -0.0435 .0657 Uiso c 2
H59 .310(10) .6551 .3492 .0741 .0469 Uiso c 2
H60 .310(10) .6453 .4499 .1525 .0469 Uiso c 2
H61 .310(10) .6919 .4236 .3870 .0431 Uiso c 2
H62 .310(10) .7978 .3952 .3181 .0431 Uiso c 2
H63 .310(10) .7656 .2383 .1529 .0459 Uiso c 2
H64 .310(10) .8545 .2463 .3169 .0459 Uiso c 2
H65 .310(10) .7358 .1420 .3411 .0541 Uiso c 2
H66 .310(10) .7656 .1017 .1885 .0541 Uiso c 2
H67 .310(10) .6238 .1458 -0.0211 .0427 Uiso c 2
H68 .310(10) .5938 .0469 -0.0340 .0427 Uiso c 2
H69 .310(10) .3940 .0790 -0.0399 .0467 Uiso c 2
H70 .310(10) .4211 .1009 -0.1752 .0467 Uiso c 2

loop_
_atom_type_symbol
_atom_type_scat_dispersion_real
_atom_type_scat_dispersion_imag
_atom_type_scat_source
C 0.002 0.002 'International Tables, Vol. IV, Tables 2.2A and 2.3.1'
H 0.000 0.000 'Stewart, Davidson and Simpson (1965)'
O 0.008 0.006 'International Tables, Vol. IV, Tables 2.2A and 2.3.1'
Li 0.000 0.000 'International Tables, Vol. IV, Tables 2.2A and 2.3.1'

loop_
_geom_angle_atom_site_label_1
_geom_angle_atom_site_label_2
_geom_angle_atom_site_label_3
_geom_angle
_geom_angle_publ_flag
C1A O1A C8A 114.7(2) no
C2A O2A C3A 113.6(2) no
C4A O3A C5A 112.9(3) no
C6A O4A C7A 114.2(3) no
O1A C1A C2A 107.9(2) no
O2A C2A C1A 112.4(3) no
O2A C3A C4A 106.6(3) no
O3A C4A C3A 111.4(3) no
O3A C5A C6A 109.4(3) no
O4A C6A C5A 113.1(3) no
O4A C7A C8A 107.4(3) no
O1A C8A C7A 111.6(3) no
C1B O1B C8B 112.4(4) no
C2B O2B C3B 114.3(5) no
C4B O3B C5B 113.1(5) no
C6B O4B C7B 112.8(4) no
O1B C1B C2B 110.3(4) no
O2B C2B C1B 107.8(4) no
O2B C3B C4B 112.9(4) no
O3B C4B C3B 106.0(5) no
O3B C5B C6B 111.9(4) no
O4B C6B C5B 107.7(4) no
O4B C7B C8B 112.9(4) no
O1B C8B C7B 107.9(4) no
C1C O1C C8C 115.0(10) no
C2C O2C C3C 114.0(10) no
C4C O3C C5C 117.0(10) no
C6C O4C C7C 113.0(10) no
O1C C1C C2C 108.0(10) no
O2C C2C C1C 108.0(10) no
O2C C3C C4C 105.0(10) no
O3C C4C C3C 111.0(10) no
O3C C5C C6C 108.0(10) no
O4C C6C C5C 111.0(10) no
O4C C7C C8C 108.0(10) no
O1C C8C C7C 108.0(10) no
C10A C9A C13A 108.7(3) yes
C10A C9A C17A 144.1(3) yes
C13A C9A C17A 106.6(2) yes
C9A C10A C11A 106.6(2) yes
C10A C11A C12A 109.6(3) yes
C11A C12A C13A 106.6(3) yes
C9A C13A C12A 108.5(2) yes
C9A C13A C14A 106.9(2) yes
C12A C13A C14A 143.8(3) yes
C13A C14A C15A 107.2(2) yes
C13A C14A C18A 100.0(2) yes
C15A C14A C18A 99.4(2) yes
C14A C15A C16A 103.6(2) yes
C15A C16A C17A 103.2(2) yes
C9A C17A C16A 107.8(2) yes
C9A C17A C18A 99.8(2) yes
C16A C17A C18A 99.2(2) yes
C14A C18A C17A 94.9(2) yes
C10B C9B C13B 108.8(2) yes
C10B C9B C17B 143.7(3) yes
C13B C9B C17B 106.6(2) yes
C9B C10B C11B 106.7(2) yes
C10B C11B C12B 109.3(3) yes
C11B C12B C13B 106.7(2) yes
C9B C13B C12B 108.6(3) yes
C9B C13B C14B 106.5(2) yes
C12B C13B C14B 143.9(3) yes
C13B C14B C15B 107.4(2) yes
C13B C14B C18B 100.3(2) yes
C15B C14B C18B 99.6(2) yes
C14B C15B C16B 103.1(2) yes
C15B C16B C17B 103.3(2) yes
C9B C17B C16B 106.4(2) yes
C9B C17B C18B 100.4(2) yes
C16B C17B C18B 99.8(2) yes
C14B C18B C17B 94.8(2) yes

loop_
_geom_bond_atom_site_label_1
_geom_bond_atom_site_label_2
_geom_bond_distance
_geom_bond_publ_flag
O1A C1A 1.403(4) no
O1A C8A 1.431(4) no
O1A Li3 2.413(6) yes
O2A C2A 1.445(4) no
O2A C3A 1.410(4) no
O2A Li3 2.375(6) yes
O3A C4A 1.435(4) no
O3A C5A 1.434(4) no
O3A Li3 2.304(6) yes
O4A C6A 1.422(4) no
O4A C7A 1.430(4) no
O4A Li3 2.388(6) yes
C1A C2A 1.475(4) no
C3A C4A 1.487(5) no
C5A C6A 1.446(5) no
C7A C8A 1.467(5) no
O1B C1B 1.453(7) no
O1B C8B 1.425(6) no
O1B Li3 2.225(7) yes
O2B C2B 1.421(7) no
O2B C3B 1.432(8) no
O2B Li3 2.431(7) yes
O3B C4B 1.423(7) no
O3B C5B 1.439(8) no
O3B Li3 2.282(7) yes
O4B C6B 1.429(6) no
O4B C7B 1.442(7) no
O4B Li3 2.601(7) yes
C1B C2B 1.481(8) no
C3B C4B 1.479(7) no
C5B C6B 1.480(8) no
C7B C8B 1.471(7) no
O1C C1C 1.38(2) no
O1C C8C 1.41(2) no
O1C Li3 2.356(16) yes
O2C C2C 1.41(2) no
O2C C3C 1.410(10) no
O2C Li3 2.409(12) yes
O3C C4C 1.39(2) no
O3C C5C 1.42(2) no
O3C Li3 2.322(15) yes
O4C C6C 1.37(2) no
O4C C7C 1.43(2) no
O4C Li3 2.411(15) yes
C1C C2C 1.55(2) no
C3C C4C 1.520(10) no
C5C C6C 1.52(2) no
C7C C8C 1.550(10) no
C9A C10A 1.411(4) yes
C9A C13A 1.400(4) yes
C9A C17A 1.507(4) yes
C9A Li2 2.292(3) yes
C10A C11A 1.406(4) yes
C10A Li2 2.328(3) yes
C11A C12A 1.409(4) yes
C11A Li2 2.353(3) yes
C12A C13A 1.411(4) yes
C12A Li2 2.389(3) yes
C13A C14A 1.507(4) yes
C13A Li2 2.324(2) yes
C14A C15A 1.554(4) yes
C14A C18A 1.534(4) yes
C15A C16A 1.547(4) yes
C16A C17A 1.556(4) yes
C17A C18A 1.546(4) yes
C9B C10B 1.404(4) yes
C9B C13B 1.403(4) yes
C9B C17B 1.507(4) yes
C9B Li1 2.300(2) yes
C10B C11B 1.411(4) yes
C10B Li1 2.334(3) yes
C11B C12B 1.412(4) yes
C11B Li1 2.318(3) yes
C12B C13B 1.407(4) yes
C12B Li1 2.341(3) yes
C13B C14B 1.509(4) yes
C13B Li1 2.304(3) yes
C14B C15B 1.548(4) yes
C14B C18B 1.538(4) yes
C15B C16B 1.554(4) yes
C16B C17B 1.555(4) yes
C17B C18B 1.535(4) yes
